data_4313437
loop_
_publ_author_name
'Zheng He'
'Cheng He'
'En-Qing Gao'
'Zhe-Ming Wang'
'Xiao-Fan Yang'
'Chun-Sheng Liao'
'Chun-Hua Yan'

_publ_contact_author_address
;
State Key Lab of Rare Earth Materials Chemistry and Applications & 
PKU-HKU Joint Lab on Rare Earth Materials and Bioinorganic Chemistry, 
College of Chemistry and Molecular Engineering, 
Peking University, 
Beijing 100871, 
China
;
_publ_contact_author_email chyan@chem.pku.edu.cn
_publ_contact_author_fax 86-(10)-62754179
_publ_contact_author_name 'Prof. Chun-Hua Yan'
_publ_contact_author_phone 86-(10)-62754179
_publ_section_title
;
 Lanthanide-Transition Heterometallic Extended Structures with Novel
 Orthogonal Metalloligand as Building Block
;
_journal_name_full 'Inorganic Chemistry'
_journal_page_first 2206
_journal_page_last 2208
_journal_paper_doi 10.1021/ic026271n
_journal_volume 42
_journal_year 2003
_chemical_formula_sum 'C80 H92 Cl3 Dy N25 Ni2 O25'
_chemical_formula_weight 2190.06
_chemical_name_systematic
; 
 ? 
;
_space_group_IT_number 2
_symmetry_cell_setting triclinic
_symmetry_space_group_name_Hall '-P 1'
_symmetry_space_group_name_H-M 'P -1'
_atom_sites_solution_hydrogens geom
_atom_sites_solution_primary direct
_atom_sites_solution_secondary difmap
_audit_creation_method SHELXL-97
_cell_angle_alpha 91.9936(18)
_cell_angle_beta 91.837(2)
_cell_angle_gamma 91.4112(12)
_cell_formula_units_Z 2
_cell_length_a 12.6146(4)
_cell_length_b 13.8847(5)
_cell_length_c 30.3707(12)
_cell_measurement_reflns_used 49192
_cell_measurement_temperature 180(2)
_cell_measurement_theta_max 25.05
_cell_measurement_theta_min 3.40
_cell_volume 5311.7(3)
_computing_cell_refinement 'HKL Scalepack (Otwinowski & Minor, 1997)'
_computing_data_collection 'KappaCCD (Nonius B. V., 1998)'
_computing_data_reduction 'HKL Denzo (Otwinowski & Minor, 1997) & maXus (Mackay et al., 1998)'
_computing_molecular_graphics 'Bruker SHELXTL V5.1 (Sheldrick, 1998)'
_computing_publication_material 'SHELXL-97 (Sheldrick, 1997)'
_computing_structure_refinement 'SHELXL-97 (Sheldrick, 1997)'
_computing_structure_solution 'SHELXS-97 (Sheldrick, 1997)'
_diffrn_ambient_temperature 180(2)
_diffrn_measured_fraction_theta_full 0.938
_diffrn_measured_fraction_theta_max 0.938
_diffrn_radiation_monochromator graphite
_diffrn_radiation_source 'fine-focus sealed tube'
_diffrn_radiation_type MoK\a
_diffrn_radiation_wavelength 0.71073
_diffrn_reflns_av_R_equivalents 0.0891
_diffrn_reflns_av_sigmaI/netI 0.0989
_diffrn_reflns_limit_h_max 14
_diffrn_reflns_limit_h_min -14
_diffrn_reflns_limit_k_max 16
_diffrn_reflns_limit_k_min -16
_diffrn_reflns_limit_l_max 36
_diffrn_reflns_limit_l_min -36
_diffrn_reflns_number 49192
_diffrn_reflns_theta_full 25.05
_diffrn_reflns_theta_max 25.05
_diffrn_reflns_theta_min 3.40
_exptl_absorpt_coefficient_mu 1.199
_exptl_absorpt_correction_T_max 0.936
_exptl_absorpt_correction_T_min 0.667
_exptl_absorpt_correction_type empirical
_exptl_absorpt_process_details '(Blessing, 1995, 1997)'
_exptl_crystal_colour 'brownish red'
_exptl_crystal_density_diffrn 1.369
_exptl_crystal_density_method 'not measured'
_exptl_crystal_description block
_exptl_crystal_F_000 2240
_exptl_crystal_size_max 0.5
_exptl_crystal_size_mid 0.3
_exptl_crystal_size_min 0.06
_refine_diff_density_max 4.308
_refine_diff_density_min -1.519
_refine_diff_density_rms 0.170
_refine_ls_extinction_method none
_refine_ls_goodness_of_fit_ref 1.099
_refine_ls_hydrogen_treatment mixed
_refine_ls_matrix_type full
_refine_ls_number_parameters 1109
_refine_ls_number_reflns 17658
_refine_ls_number_restraints 30
_refine_ls_restrained_S_all 1.099
_refine_ls_R_factor_all 0.1696
_refine_ls_R_factor_gt 0.1160
_refine_ls_shift/su_max 0.010
_refine_ls_shift/su_mean 0.000
_refine_ls_structure_factor_coef Fsqd
_refine_ls_weighting_details 'calc w=1/[\s^2^(Fo^2^)+(0.1667P)^2^+35.1770P] where P=(Fo^2^+2Fc^2^)/3'
_refine_ls_weighting_scheme calc
_refine_ls_wR_factor_gt 0.3012
_refine_ls_wR_factor_ref 0.3362
_reflns_number_gt 11346
_reflns_number_total 17658
_reflns_threshold_expression >2sigma(I)
_cod_data_source_file ic026271nsi20021215_043713_1.cif
_cod_data_source_block DyNi
_cod_database_code 4313437

loop_
_symmetry_equiv_pos_as_xyz
'x, y, z'
'-x, -y, -z'

loop_
_atom_site_label
_atom_site_type_symbol
_atom_site_fract_x
_atom_site_fract_y
_atom_site_fract_z
_atom_site_U_iso_or_equiv
_atom_site_adp_type
_atom_site_occupancy
_atom_site_symmetry_multiplicity
_atom_site_calc_flag
_atom_site_refinement_flags
_atom_site_disorder_assembly
_atom_site_disorder_group
Dy1 Dy 1.22887(6) 1.00696(4) 1.255332(18) 0.0561(3) Uani 1 1 d . . .
Ni1 Ni 0.79651(13) 1.36681(10) 1.47550(5) 0.0483(4) Uani 1 1 d . . .
Ni2 Ni 0.80857(13) 0.63411(11) 1.01902(5) 0.0525(4) Uani 1 1 d . . .
C1 C 0.7960(11) 1.5533(11) 1.4212(4) 0.064(4) Uani 1 1 d . . .
H1A H 0.7641 1.5159 1.3982 0.076 Uiso 1 1 calc R . .
C2 C 0.8172(13) 1.6512(11) 1.4150(5) 0.077(4) Uani 1 1 d . . .
H2A H 0.8028 1.6782 1.3879 0.093 Uiso 1 1 calc R . .
C3 C 0.8598(12) 1.7067(10) 1.4498(5) 0.071(4) Uani 1 1 d . . .
H3A H 0.8711 1.7726 1.4470 0.085 Uiso 1 1 calc R . .
C4 C 0.8861(11) 1.6637(9) 1.4893(5) 0.061(3) Uani 1 1 d . . .
H4A H 0.9165 1.7001 1.5129 0.073 Uiso 1 1 calc R . .
C5 C 0.8660(10) 1.5655(8) 1.4928(4) 0.048(3) Uani 1 1 d . . .
C6 C 0.8925(10) 1.5145(9) 1.5314(4) 0.052(3) Uani 1 1 d . . .
H6A H 0.9249 1.5446 1.5564 0.063 Uiso 1 1 calc R . .
C7 C 0.8510(11) 1.2769(9) 1.5523(4) 0.054(3) Uani 1 1 d . . .
C8 C 0.8652(12) 1.2017(9) 1.5875(4) 0.058(3) Uani 1 1 d . . .
C9 C 0.9152(15) 1.2207(11) 1.6251(5) 0.089(6) Uani 1 1 d . . .
H9A H 0.9477 1.2810 1.6304 0.107 Uiso 1 1 calc R . .
C10 C 0.9208(17) 1.1503(11) 1.6582(5) 0.099(6) Uani 1 1 d . . .
H10A H 0.9605 1.1623 1.6843 0.119 Uiso 1 1 calc R . .
C11 C 0.8229(17) 1.0477(10) 1.6116(5) 0.096(6) Uani 1 1 d . . .
H11A H 0.7937 0.9862 1.6057 0.115 Uiso 1 1 calc R . .
C12 C 0.8186(15) 1.1124(10) 1.5810(5) 0.081(5) Uani 1 1 d . . .
H12A H 0.7829 1.0970 1.5543 0.098 Uiso 1 1 calc R . .
C13 C 0.6033(11) 1.4104(9) 1.5345(4) 0.058(3) Uani 1 1 d . . .
H13A H 0.6528 1.4348 1.5556 0.069 Uiso 1 1 calc R . .
C14 C 0.4957(14) 1.4077(10) 1.5439(5) 0.076(4) Uani 1 1 d . . .
H14A H 0.4723 1.4288 1.5712 0.091 Uiso 1 1 calc R . .
C15 C 0.4260(12) 1.3730(11) 1.5114(5) 0.072(4) Uani 1 1 d . . .
H15A H 0.3539 1.3686 1.5170 0.086 Uiso 1 1 calc R . .
C16 C 0.4607(13) 1.3445(11) 1.4708(5) 0.072(4) Uani 1 1 d . . .
H16A H 0.4130 1.3248 1.4481 0.087 Uiso 1 1 calc R . .
C17 C 0.5681(11) 1.3460(9) 1.4647(4) 0.055(3) Uani 1 1 d . . .
C18 C 0.6131(12) 1.3131(10) 1.4236(4) 0.064(4) Uani 1 1 d . . .
H18A H 0.5702 1.2942 1.3992 0.077 Uiso 1 1 calc R . .
C19 C 0.8742(11) 1.2837(8) 1.3981(4) 0.054(3) Uani 1 1 d . . .
C20 C 0.9446(12) 1.2458(8) 1.3635(4) 0.056(3) Uani 1 1 d . . .
C21 C 0.9054(14) 1.1941(13) 1.3265(5) 0.087(5) Uani 1 1 d . . .
H21A H 0.8326 1.1840 1.3226 0.105 Uiso 1 1 calc R . .
C22 C 0.9704(15) 1.1581(14) 1.2961(6) 0.097(6) Uani 1 1 d . . .
H22A H 0.9423 1.1211 1.2722 0.117 Uiso 1 1 calc R . .
C23 C 1.1152(12) 1.2221(9) 1.3362(4) 0.060(4) Uani 1 1 d . . .
H23A H 1.1883 1.2313 1.3395 0.072 Uiso 1 1 calc R . .
C24 C 1.0546(12) 1.2554(8) 1.3674(4) 0.058(3) Uani 1 1 d . . .
H24A H 1.0857 1.2860 1.3924 0.069 Uiso 1 1 calc R . .
C25 C 0.6157(14) 0.5834(11) 0.9550(5) 0.075(4) Uani 1 1 d . . .
H25A H 0.6633 0.5584 0.9351 0.090 Uiso 1 1 calc R . .
C26 C 0.5032(16) 0.5871(12) 0.9433(6) 0.086(5) Uani 1 1 d . . .
H26A H 0.4785 0.5685 0.9151 0.103 Uiso 1 1 calc R . .
C27 C 0.4352(16) 0.6175(13) 0.9737(7) 0.094(6) Uani 1 1 d . . .
H27A H 0.3629 0.6182 0.9669 0.113 Uiso 1 1 calc R . .
C28 C 0.4726(15) 0.6468(12) 1.0138(6) 0.090(5) Uani 1 1 d . . .
H28A H 0.4258 0.6689 1.0347 0.108 Uiso 1 1 calc R . .
C29 C 0.5808(13) 0.6445(10) 1.0246(5) 0.067(4) Uani 1 1 d . . .
C30 C 0.6229(14) 0.6809(12) 1.0656(5) 0.080(5) Uani 1 1 d . . .
H30A H 0.5800 0.6999 1.0885 0.096 Uiso 1 1 calc R . .
C31 C 0.8845(11) 0.7174(8) 1.0999(4) 0.049(3) Uani 1 1 d . . .
C32 C 0.9484(14) 0.7569(9) 1.1377(4) 0.065(4) Uani 1 1 d . . .
C33 C 1.0595(14) 0.7561(10) 1.1358(5) 0.071(4) Uani 1 1 d . . .
H33A H 1.0919 0.7313 1.1109 0.086 Uiso 1 1 calc R . .
C34 C 1.1207(14) 0.7937(10) 1.1722(5) 0.076(4) Uani 1 1 d . . .
H34A H 1.1942 0.7944 1.1706 0.091 Uiso 1 1 calc R . .
C35 C 0.977(2) 0.8279(12) 1.2102(5) 0.094(6) Uani 1 1 d . . .
H35A H 0.9470 0.8534 1.2355 0.113 Uiso 1 1 calc R . .
C36 C 0.9075(16) 0.7920(12) 1.1762(5) 0.086(5) Uani 1 1 d . . .
H36A H 0.8346 0.7919 1.1797 0.103 Uiso 1 1 calc R . .
C37 C 0.8127(12) 0.4520(11) 1.0759(5) 0.070(4) Uani 1 1 d . . .
H37A H 0.7871 0.4905 1.0986 0.084 Uiso 1 1 calc R . .
C38 C 0.8312(14) 0.3568(12) 1.0829(6) 0.083(5) Uani 1 1 d . . .
H38A H 0.8212 0.3320 1.1106 0.100 Uiso 1 1 calc R . .
C39 C 0.8637(12) 0.2994(11) 1.0499(5) 0.069(4) Uani 1 1 d . . .
H39A H 0.8752 0.2346 1.0544 0.083 Uiso 1 1 calc R . .
C40 C 0.8801(12) 0.3370(9) 1.0094(5) 0.066(4) Uani 1 1 d . . .
H40A H 0.9012 0.2979 0.9859 0.079 Uiso 1 1 calc R . .
C41 C 0.8642(11) 0.4361(9) 1.0041(4) 0.058(3) Uani 1 1 d . . .
C42 C 0.8883(10) 0.4856(9) 0.9637(4) 0.052(3) Uani 1 1 d . . .
H42A H 0.9123 0.4536 0.9386 0.062 Uiso 1 1 calc R . .
C43 C 0.8599(11) 0.7201(9) 0.9416(4) 0.055(3) Uani 1 1 d . . .
C44 C 0.8721(10) 0.7915(9) 0.9061(4) 0.051(3) Uani 1 1 d . . .
C45 C 0.9109(12) 0.7687(10) 0.8663(4) 0.068(4) Uani 1 1 d . . .
H45A H 0.9380 0.7078 0.8611 0.082 Uiso 1 1 calc R . .
C46 C 0.9109(15) 0.8348(11) 0.8330(4) 0.083(5) Uani 1 1 d . . .
H46A H 0.9345 0.8166 0.8053 0.099 Uiso 1 1 calc R . .
C47 C 0.8409(14) 0.9507(10) 0.8794(4) 0.075(4) Uani 1 1 d . . .
H47A H 0.8177 1.0132 0.8841 0.090 Uiso 1 1 calc R . .
C48 C 0.8374(14) 0.8853(10) 0.9130(5) 0.073(4) Uani 1 1 d . . .
H48A H 0.8118 0.9042 0.9403 0.088 Uiso 1 1 calc R . .
C49 C 1.3309(15) 1.2184(11) 1.2262(6) 0.087(5) Uani 1 1 d . . .
H49A H 1.3185 1.2368 1.2553 0.104 Uiso 1 1 calc R . .
C50 C 1.399(2) 1.2578(17) 1.1567(7) 0.136(9) Uani 1 1 d . . .
H50A H 1.3721 1.1942 1.1486 0.203 Uiso 1 1 calc R . .
H50B H 1.4748 1.2599 1.1543 0.203 Uiso 1 1 calc R . .
H50C H 1.3682 1.3034 1.1373 0.203 Uiso 1 1 calc R . .
C51 C 1.406(3) 1.3775(18) 1.2173(9) 0.197(16) Uani 1 1 d . . .
H51A H 1.3835 1.3868 1.2471 0.295 Uiso 1 1 calc R . .
H51B H 1.3740 1.4248 1.1991 0.295 Uiso 1 1 calc R . .
H51C H 1.4816 1.3841 1.2167 0.295 Uiso 1 1 calc R . .
C52 C 1.3346(19) 0.8028(14) 1.2873(6) 0.107(6) Uani 1 1 d . . .
H52 H 1.3144 0.7838 1.2585 0.128 Uiso 1 1 calc R . .
C53 C 1.415(3) 0.765(3) 1.3546(8) 0.217(19) Uani 1 1 d . . .
H53A H 1.3944 0.8293 1.3621 0.325 Uiso 1 1 calc R . .
H53B H 1.4912 0.7614 1.3574 0.325 Uiso 1 1 calc R . .
H53C H 1.3832 0.7207 1.3741 0.325 Uiso 1 1 calc R . .
C54 C 1.406(3) 0.6423(19) 1.2922(10) 0.215(18) Uani 1 1 d . . .
H54A H 1.3771 0.6346 1.2626 0.323 Uiso 1 1 calc R . .
H54B H 1.3749 0.5943 1.3102 0.323 Uiso 1 1 calc R . .
H54C H 1.4815 0.6349 1.2920 0.323 Uiso 1 1 calc R . .
C55 C 1.427(3) 1.071(2) 1.3267(11) 0.23(2) Uani 1 1 d . . .
H55 H 1.3961 1.0427 1.3506 0.276 Uiso 1 1 calc R . .
C56 C 1.583(2) 1.0657(19) 1.3715(10) 0.182(14) Uani 1 1 d . . .
H56A H 1.5436 1.0475 1.3966 0.273 Uiso 1 1 calc R . .
H56B H 1.6217 1.1249 1.3784 0.273 Uiso 1 1 calc R . .
H56C H 1.6315 1.0160 1.3641 0.273 Uiso 1 1 calc R . .
C57 C 1.574(6) 1.114(9) 1.2966(16) 0.68(7) Uani 1 1 d . . .
H57A H 1.5256 1.1229 1.2723 1.015 Uiso 1 1 calc R . .
H57B H 1.6250 1.0664 1.2883 1.015 Uiso 1 1 calc R . .
H57C H 1.6107 1.1734 1.3047 1.015 Uiso 1 1 calc R . .
C58 C 1.407(3) 0.937(3) 1.1873(10) 0.197(18) Uani 1 1 d . . .
H58 H 1.3734 0.9568 1.1615 0.237 Uiso 1 1 calc R . .
C59 C 1.548(6) 0.837(7) 1.207(2) 0.53(7) Uani 1 1 d . . .
H59A H 1.5049 0.8253 1.2312 0.790 Uiso 1 1 calc R . .
H59B H 1.6192 0.8543 1.2169 0.790 Uiso 1 1 calc R . .
H59C H 1.5498 0.7794 1.1880 0.790 Uiso 1 1 calc R . .
C60 C 1.579(4) 0.940(4) 1.1410(16) 0.30(2) Uiso 1 1 d . . .
H60A H 1.5477 0.9873 1.1228 0.452 Uiso 1 1 calc R . .
H60B H 1.5882 0.8815 1.1237 0.452 Uiso 1 1 calc R . .
H60C H 1.6466 0.9633 1.1527 0.452 Uiso 1 1 calc R . .
N1 N 0.8196(8) 1.5129(7) 1.4582(3) 0.054(3) Uani 1 1 d . . .
N2 N 0.8684(8) 1.4239(7) 1.5293(3) 0.051(2) Uani 1 1 d . . .
N3 N 0.8879(9) 1.3647(7) 1.5643(3) 0.055(3) Uani 1 1 d . . .
N4 N 0.8690(11) 1.0696(8) 1.6509(4) 0.073(3) Uani 1 1 d . . .
N5 N 0.6338(10) 1.3800(8) 1.4975(4) 0.074(4) Uani 1 1 d . . .
N6 N 0.7150(10) 1.3113(8) 1.4225(3) 0.062(3) Uani 1 1 d . . .
N7 N 0.7695(9) 1.2749(7) 1.3880(3) 0.057(3) Uani 1 1 d . . .
N8 N 1.0747(11) 1.1752(7) 1.3000(3) 0.064(3) Uani 1 1 d . . .
N9 N 0.6480(10) 0.6156(8) 0.9938(4) 0.069(3) Uani 1 1 d . . .
N10 N 0.7281(10) 0.6860(8) 1.0692(4) 0.065(3) Uani 1 1 d . . .
N11 N 0.7811(11) 0.7214(8) 1.1065(3) 0.069(3) Uani 1 1 d . . .
N12 N 1.0789(13) 0.8280(8) 1.2087(4) 0.071(4) Uani 1 1 d . . .
N13 N 0.8303(8) 0.4900(7) 1.0376(3) 0.052(3) Uani 1 1 d . . .
N14 N 0.8738(8) 0.5752(7) 0.9657(3) 0.053(3) Uani 1 1 d . . .
N15 N 0.8865(8) 0.6344(7) 0.9301(3) 0.052(3) Uani 1 1 d . . .
N16 N 0.8778(11) 0.9230(8) 0.8402(3) 0.066(3) Uani 1 1 d . . .
N17 N 1.513(2) 1.0784(14) 1.3359(9) 0.166(11) Uani 1 1 d . . .
N18 N 1.3819(16) 0.7405(13) 1.3104(6) 0.129(6) Uani 1 1 d . . .
N19 N 1.5033(19) 0.9178(15) 1.1804(8) 0.146(9) Uani 1 1 d . . .
N20 N 1.3725(14) 1.2816(11) 1.2008(5) 0.110(6) Uani 1 1 d . . .
O1 O 0.8115(8) 1.2479(6) 1.5152(2) 0.061(2) Uani 1 1 d . . .
O2 O 0.8708(10) 1.0041(7) 1.6817(3) 0.083(3) Uani 1 1 d . . .
O3 O 0.9155(7) 1.3218(6) 1.4334(3) 0.054(2) Uani 1 1 d . . .
O4 O 1.1354(9) 1.1475(6) 1.2677(3) 0.074(3) Uani 1 1 d . . .
O5 O 0.9251(7) 0.6849(6) 1.0660(2) 0.055(2) Uani 1 1 d . . .
O6 O 1.1340(10) 0.8613(7) 1.2425(3) 0.084(3) Uani 1 1 d . . .
O7 O 0.8291(7) 0.7498(6) 0.9785(3) 0.058(2) Uani 1 1 d . . .
O8 O 0.8775(9) 0.9877(6) 0.8092(3) 0.070(3) Uani 1 1 d . . .
O9 O 1.3068(8) 1.1344(7) 1.2132(3) 0.067(3) Uani 1 1 d . . .
O10 O 1.3138(8) 0.8836(8) 1.2991(3) 0.073(3) Uani 1 1 d . . .
O11 O 1.3593(11) 1.0813(8) 1.3022(4) 0.105(4) Uani 1 1 d . . .
O12 O 1.3579(12) 0.9364(9) 1.2109(5) 0.108(5) Uani 1 1 d . . .
Cl1 Cl 1.6612(5) 1.6029(4) 0.63946(16) 0.1023(15) Uani 1 1 d D . .
O13 O 1.6190(12) 1.6976(9) 0.6420(5) 0.153(6) Uani 1 1 d D . .
O14 O 1.7346(11) 1.5968(13) 0.6053(4) 0.153(7) Uani 1 1 d D . .
O15 O 1.5793(12) 1.5359(10) 0.6303(4) 0.151(7) Uani 1 1 d D . .
O16 O 1.7123(15) 1.5911(12) 0.6810(4) 0.179(8) Uani 1 1 d D . .
Cl2 Cl 0.6467(5) 0.3668(4) 0.85993(18) 0.1121(16) Uani 1 1 d D . .
O17 O 0.5684(19) 0.4357(16) 0.8646(7) 0.258(15) Uani 1 1 d D . .
O18 O 0.6784(14) 0.3514(14) 0.8170(4) 0.171(7) Uani 1 1 d D . .
O19 O 0.600(2) 0.2765(16) 0.8737(8) 0.555(18) Uani 1 1 d D . .
O20 O 0.7321(13) 0.3879(19) 0.8895(6) 0.249(15) Uani 1 1 d D . .
Cl3 Cl 1.2125(10) 1.1328(9) 1.6800(3) 0.203(4) Uani 1 1 d D . .
O21 O 1.184(3) 1.109(3) 1.6345(6) 0.56(5) Uani 1 1 d D . .
O22 O 1.190(2) 1.0547(17) 1.7056(10) 0.37(3) Uani 1 1 d D . .
O23 O 1.144(2) 1.2119(16) 1.6916(10) 0.274(17) Uani 1 1 d D . .
O24 O 1.3168(15) 1.166(2) 1.6820(12) 0.38(3) Uani 1 1 d D . .
C67 C 1.277(3) 0.825(2) 0.8146(10) 0.37(5) Uani 1 1 d G . .
H67A H 1.3156 0.7765 0.8017 0.447 Uiso 1 1 calc R . .
C68 C 1.218(3) 0.886(2) 0.7884(8) 1.03(16) Uani 1 1 d G . .
H68A H 1.2178 0.8778 0.7578 1.231 Uiso 1 1 calc R . .
C69 C 1.160(2) 0.959(2) 0.8077(12) 0.44(7) Uani 1 1 d G . .
H69A H 1.1206 0.9994 0.7902 0.530 Uiso 1 1 calc R . .
C70 C 1.160(2) 0.971(2) 0.8534(12) 0.58(10) Uani 1 1 d G . .
H70A H 1.1211 1.0197 0.8663 0.698 Uiso 1 1 calc R . .
C71 C 1.219(2) 0.910(2) 0.8796(8) 0.29(3) Uani 1 1 d G . .
H71A H 1.2190 0.9184 0.9102 0.345 Uiso 1 1 calc R . .
C72 C 1.277(2) 0.8374(18) 0.8603(9) 0.23(2) Uani 1 1 d G . .
H72A H 1.3162 0.7968 0.8778 0.273 Uiso 1 1 calc R . .
C61 C 0.8561(17) 1.551(2) 1.7932(9) 0.152(18) Uiso 0.50 1 d PG . .
H61A H 0.7829 1.5411 1.7912 0.182 Uiso 0.50 1 calc PR . .
C62 C 0.905(2) 1.6188(18) 1.7674(8) 0.097(11) Uiso 0.50 1 d PG . .
H62A H 0.8639 1.6544 1.7480 0.117 Uiso 0.50 1 calc PR . .
C63 C 1.014(2) 1.6335(18) 1.7704(9) 0.130(15) Uiso 0.50 1 d PG . .
H63A H 1.0465 1.6789 1.7531 0.156 Uiso 0.50 1 calc PR . .
C64 C 1.0749(17) 1.580(2) 1.7992(10) 0.146(18) Uiso 0.50 1 d PG . .
H64A H 1.1481 1.5902 1.8012 0.175 Uiso 0.50 1 calc PR . .
C65 C 1.026(2) 1.5125(18) 1.8250(8) 0.108(12) Uiso 0.50 1 d PG . .
H65A H 1.0671 1.4769 1.8443 0.130 Uiso 0.50 1 calc PR . .
C66 C 0.917(2) 1.4978(17) 1.8220(8) 0.092(10) Uiso 0.50 1 d PG . .
H66A H 0.8845 1.4524 1.8393 0.110 Uiso 0.50 1 calc PR . .
N22 N 0.887(2) 1.0537(18) 1.4413(8) 0.168(8) Uiso 1 1 d . . .
C76 C 1.0693(17) 1.1035(14) 1.4714(6) 0.101(6) Uiso 1 1 d . . .
H76A H 1.0783 1.1700 1.4808 0.151 Uiso 1 1 calc R . .
H76B H 1.1160 1.0895 1.4478 0.151 Uiso 1 1 calc R . .
H76C H 1.0857 1.0634 1.4957 0.151 Uiso 1 1 calc R . .
C75 C 1.379(4) 1.157(4) 1.5627(16) 0.29(2) Uiso 1 1 d . . .
H75A H 1.4392 1.1586 1.5831 0.435 Uiso 1 1 calc R . .
H75B H 1.3267 1.1117 1.5721 0.435 Uiso 1 1 calc R . .
H75C H 1.3498 1.2199 1.5617 0.435 Uiso 1 1 calc R . .
C80 C 0.347(3) 0.488(3) 0.8226(11) 0.179(12) Uiso 1 1 d . . .
N23 N 0.350(3) 0.572(3) 0.8376(11) 0.228(13) Uiso 1 1 d . . .
C79 C 0.357(3) 0.385(3) 0.8054(12) 0.217(15) Uiso 1 1 d . . .
H79A H 0.3044 0.3714 0.7825 0.325 Uiso 1 1 calc R . .
H79B H 0.3470 0.3421 0.8290 0.325 Uiso 1 1 calc R . .
H79C H 0.4265 0.3770 0.7940 0.325 Uiso 1 1 calc R . .
C74 C 1.529(2) 1.117(2) 1.5121(9) 0.155(9) Uiso 1 1 d . . .
H74A H 1.5474 1.0998 1.4825 0.232 Uiso 1 1 calc R . .
H74B H 1.5530 1.0690 1.5317 0.232 Uiso 1 1 calc R . .
H74C H 1.5622 1.1783 1.5207 0.232 Uiso 1 1 calc R . .
N21 N 1.417(2) 1.1244(17) 1.5142(8) 0.154(8) Uiso 1 1 d . . .
C83 C 0.964(3) 1.501(2) 1.6559(9) 0.172(11) Uiso 1 1 d . . .
H83A H 1.0324 1.5108 1.6438 0.257 Uiso 1 1 calc R . .
H83B H 0.9398 1.5607 1.6683 0.257 Uiso 1 1 calc R . .
H83C H 0.9145 1.4778 1.6329 0.257 Uiso 1 1 calc R . .
O25 O 1.397(3) 1.095(2) 1.4358(11) 0.262(13) Uiso 1 1 d . . .
C84 C 0.971(3) 1.425(2) 1.6925(11) 0.170(11) Uiso 1 1 d . . .
C73 C 1.348(3) 1.114(2) 1.4745(11) 0.177(12) Uiso 1 1 d . . .
H73 H 1.2748 1.1197 1.4757 0.212 Uiso 1 1 calc R . .
N25 N 0.891(4) 1.386(3) 1.7166(14) 0.286(18) Uiso 1 1 d . . .
N24 N 0.911(4) 0.952(3) 1.0365(15) 0.304(19) Uiso 1 1 d . . .
C82 C 1.025(4) 0.913(3) 1.0250(14) 0.211(15) Uiso 1 1 d . . .
C81 C 1.104(4) 0.921(3) 1.0057(14) 0.238(19) Uiso 1 1 d . . .
H81A H 1.1515 0.8715 1.0139 0.356 Uiso 1 1 calc R . .
H81B H 1.1370 0.9832 1.0127 0.356 Uiso 1 1 calc R . .
H81C H 1.0880 0.9155 0.9746 0.356 Uiso 1 1 calc R . .
C77 C 0.983(2) 1.0886(17) 1.4593(8) 0.123(7) Uiso 1 1 d . . .

loop_
_atom_site_aniso_label
_atom_site_aniso_U_11
_atom_site_aniso_U_22
_atom_site_aniso_U_33
_atom_site_aniso_U_23
_atom_site_aniso_U_13
_atom_site_aniso_U_12
Dy1 0.0765(5) 0.0509(4) 0.0407(3) 0.0089(2) -0.0012(3) -0.0078(3)
Ni1 0.0553(10) 0.0460(8) 0.0431(8) 0.0002(6) 0.0028(7) -0.0066(7)
Ni2 0.0579(11) 0.0557(9) 0.0436(8) 0.0073(7) -0.0033(7) -0.0064(8)
C1 0.055(9) 0.079(9) 0.058(8) 0.010(7) 0.005(6) 0.000(7)
C2 0.083(12) 0.075(10) 0.077(10) 0.034(8) 0.017(8) -0.005(9)
C3 0.069(10) 0.048(7) 0.096(11) 0.012(7) -0.001(8) 0.000(7)
C4 0.057(9) 0.049(7) 0.078(9) 0.012(6) 0.010(7) -0.014(6)
C5 0.049(8) 0.042(6) 0.052(7) 0.002(5) 0.012(5) 0.002(5)
C6 0.059(8) 0.052(7) 0.046(6) -0.004(5) 0.005(5) -0.014(6)
C7 0.074(9) 0.049(7) 0.040(6) 0.005(5) 0.008(6) 0.002(6)
C8 0.085(10) 0.046(7) 0.044(6) 0.009(5) 0.006(6) -0.009(7)
C9 0.132(15) 0.064(9) 0.071(9) 0.038(7) -0.020(9) -0.041(10)
C10 0.161(18) 0.067(10) 0.067(9) 0.023(8) -0.022(10) -0.035(11)
C11 0.18(2) 0.046(8) 0.058(9) 0.002(7) 0.018(10) -0.026(10)
C12 0.124(15) 0.066(9) 0.053(8) 0.011(7) -0.005(8) -0.025(9)
C13 0.053(9) 0.067(8) 0.052(7) -0.002(6) 0.007(6) -0.019(7)
C14 0.087(13) 0.061(9) 0.080(10) -0.012(7) 0.024(9) -0.008(8)
C15 0.047(9) 0.072(9) 0.097(11) -0.003(8) 0.013(8) -0.005(7)
C16 0.066(11) 0.070(9) 0.081(10) -0.007(8) -0.001(8) -0.005(8)
C17 0.052(9) 0.056(7) 0.058(7) 0.000(6) 0.010(6) 0.005(6)
C18 0.052(10) 0.071(9) 0.068(9) -0.010(7) -0.004(7) -0.015(7)
C19 0.066(9) 0.045(7) 0.049(7) -0.002(5) -0.004(6) -0.013(6)
C20 0.076(10) 0.043(7) 0.048(7) 0.003(5) 0.008(6) -0.012(7)
C21 0.075(11) 0.126(14) 0.058(8) -0.029(9) 0.005(8) -0.014(10)
C22 0.080(13) 0.128(15) 0.080(11) -0.042(10) 0.017(9) -0.030(12)
C23 0.083(10) 0.047(7) 0.052(7) 0.001(6) 0.024(7) -0.007(7)
C24 0.088(11) 0.038(6) 0.048(7) -0.001(5) -0.002(7) 0.002(7)
C25 0.093(12) 0.068(9) 0.063(9) 0.008(7) -0.012(8) -0.018(8)
C26 0.092(14) 0.074(10) 0.089(12) 0.015(9) -0.026(10) -0.028(10)
C27 0.082(14) 0.088(12) 0.111(15) 0.030(11) -0.027(12) -0.013(10)
C28 0.084(13) 0.090(12) 0.095(12) 0.024(9) -0.016(10) -0.014(10)
C29 0.064(10) 0.064(9) 0.073(9) 0.015(7) 0.003(8) -0.005(8)
C30 0.078(13) 0.085(11) 0.079(10) 0.012(8) 0.018(9) -0.004(9)
C31 0.051(9) 0.048(7) 0.048(7) 0.004(5) -0.003(6) 0.000(6)
C32 0.103(13) 0.046(7) 0.045(7) 0.006(5) 0.007(7) -0.013(7)
C33 0.094(13) 0.063(9) 0.057(8) 0.001(6) -0.007(8) -0.006(8)
C34 0.094(12) 0.062(9) 0.070(9) -0.002(7) -0.016(8) -0.007(8)
C35 0.16(2) 0.076(11) 0.043(8) -0.015(7) -0.013(10) -0.004(12)
C36 0.109(14) 0.090(11) 0.059(9) -0.011(8) -0.008(9) 0.013(10)
C37 0.063(10) 0.083(10) 0.062(8) 0.017(7) -0.010(7) -0.013(8)
C38 0.083(12) 0.077(11) 0.091(11) 0.043(9) -0.014(9) 0.006(9)
C39 0.069(10) 0.061(8) 0.077(10) 0.019(8) -0.007(8) 0.002(7)
C40 0.076(10) 0.043(7) 0.079(9) 0.008(6) 0.000(7) -0.003(7)
C41 0.058(9) 0.058(8) 0.057(7) 0.002(6) -0.010(6) -0.009(7)
C42 0.053(8) 0.046(7) 0.057(7) 0.009(5) 0.000(6) 0.001(6)
C43 0.067(9) 0.052(8) 0.046(7) 0.000(6) -0.001(6) -0.002(6)
C44 0.057(8) 0.058(8) 0.038(6) 0.011(5) -0.005(5) -0.008(6)
C45 0.084(11) 0.063(8) 0.060(8) 0.018(6) -0.003(7) 0.021(8)
C46 0.138(16) 0.067(10) 0.044(7) 0.009(7) 0.009(8) 0.001(10)
C47 0.122(14) 0.051(8) 0.051(8) 0.005(6) -0.004(8) 0.004(8)
C48 0.108(13) 0.050(8) 0.062(8) 0.007(6) 0.003(8) -0.003(8)
C49 0.113(14) 0.059(9) 0.088(11) 0.024(8) 0.005(10) -0.016(9)
C50 0.15(2) 0.16(2) 0.101(15) 0.055(14) 0.004(14) -0.053(17)
C51 0.31(4) 0.13(2) 0.14(2) 0.043(17) 0.04(2) -0.11(2)
C52 0.16(2) 0.078(12) 0.089(12) 0.023(10) -0.005(12) 0.017(13)
C53 0.20(3) 0.36(5) 0.097(17) 0.08(2) 0.000(18) 0.14(3)
C54 0.34(5) 0.12(2) 0.19(3) 0.07(2) 0.05(3) 0.09(3)
C55 0.28(4) 0.16(2) 0.24(3) 0.13(2) -0.19(3) -0.16(3)
C56 0.18(3) 0.13(2) 0.22(3) -0.03(2) -0.10(3) -0.011(19)
C57 0.44(8) 1.4(2) 0.13(4) 0.09(8) -0.02(5) -0.513
C58 0.20(4) 0.27(4) 0.13(2) 0.03(2) 0.08(2) 0.17(3)
C59 0.43(11) 0.70(16) 0.46(10) 0.27(11) -0.23(9) 0.09(10)
N1 0.054(7) 0.057(6) 0.053(6) 0.008(5) 0.016(5) -0.004(5)
N2 0.056(7) 0.052(6) 0.045(5) 0.003(4) 0.014(5) -0.003(5)
N3 0.073(8) 0.045(6) 0.048(5) 0.012(4) 0.003(5) -0.006(5)
N4 0.108(10) 0.057(7) 0.055(7) 0.020(5) 0.018(6) -0.007(7)
N5 0.087(9) 0.073(8) 0.056(7) -0.016(6) -0.006(6) -0.034(7)
N6 0.087(10) 0.063(7) 0.034(5) 0.011(5) -0.020(5) -0.017(6)
N7 0.073(8) 0.059(6) 0.039(5) -0.001(5) 0.001(5) -0.010(6)
N8 0.098(10) 0.043(6) 0.053(6) 0.005(5) 0.023(6) -0.009(6)
N9 0.082(9) 0.058(7) 0.066(7) 0.016(6) -0.014(7) -0.008(6)
N10 0.070(9) 0.061(7) 0.063(7) 0.011(5) -0.001(6) -0.004(6)
N11 0.090(10) 0.070(7) 0.044(6) -0.009(5) -0.005(6) -0.002(7)
N12 0.099(11) 0.054(7) 0.058(7) 0.009(5) -0.019(7) -0.023(7)
N13 0.053(7) 0.055(6) 0.048(6) 0.016(5) -0.005(5) -0.007(5)
N14 0.058(7) 0.055(6) 0.047(5) 0.015(5) -0.011(5) -0.012(5)
N15 0.059(7) 0.053(6) 0.042(5) 0.002(4) -0.001(5) -0.007(5)
N16 0.104(10) 0.053(7) 0.041(6) 0.004(5) -0.009(6) -0.006(6)
N17 0.143(19) 0.105(14) 0.24(3) -0.005(15) -0.12(2) 0.000(13)
N18 0.149(17) 0.110(13) 0.131(15) 0.055(11) -0.010(12) 0.039(12)
N19 0.124(17) 0.116(14) 0.20(2) -0.033(14) 0.068(16) -0.040(13)
N20 0.143(15) 0.097(11) 0.091(10) 0.031(8) 0.007(9) -0.052(10)
O1 0.087(7) 0.056(5) 0.039(4) 0.006(4) 0.000(4) -0.013(5)
O2 0.129(10) 0.064(6) 0.058(5) 0.026(5) 0.012(6) 0.002(6)
O3 0.067(6) 0.048(5) 0.047(4) -0.003(4) -0.004(4) 0.001(4)
O4 0.126(9) 0.050(5) 0.048(5) 0.006(4) 0.024(5) 0.005(5)
O5 0.071(6) 0.055(5) 0.039(4) 0.003(4) -0.002(4) -0.010(4)
O6 0.141(10) 0.059(6) 0.050(5) 0.011(4) -0.030(6) -0.029(6)
O7 0.077(7) 0.048(5) 0.049(5) 0.010(4) 0.001(4) 0.000(4)
O8 0.106(8) 0.056(5) 0.047(5) 0.017(4) -0.018(5) -0.010(5)
O9 0.076(7) 0.069(6) 0.057(5) 0.022(4) 0.009(4) -0.008(5)
O10 0.077(7) 0.068(7) 0.075(6) 0.015(5) -0.009(5) 0.013(5)
O11 0.129(11) 0.080(7) 0.102(8) 0.026(6) -0.055(8) -0.039(7)
O12 0.119(12) 0.092(8) 0.117(11) 0.017(7) 0.063(9) 0.018(8)
Cl1 0.116(4) 0.100(3) 0.087(3) -0.005(2) -0.020(3) -0.029(3)
O13 0.136(14) 0.127(13) 0.189(17) -0.060(12) -0.006(12) -0.003(11)
O14 0.113(13) 0.213(19) 0.129(13) -0.050(12) -0.011(10) 0.016(12)
O15 0.199(17) 0.133(12) 0.115(11) 0.008(9) -0.023(11) -0.082(12)
O16 0.26(2) 0.146(14) 0.121(12) 0.020(10) -0.076(14) -0.035(14)
Cl2 0.117(4) 0.118(4) 0.101(4) -0.006(3) 0.013(3) 0.007(3)
O17 0.38(4) 0.19(2) 0.20(2) -0.067(18) -0.05(2) 0.14(3)
O18 0.189(19) 0.217(19) 0.109(12) -0.030(12) 0.046(12) 0.025(15)
O19 0.71(5) 0.55(4) 0.38(5) -0.23(3) 0.36(5) -0.521
O20 0.127(16) 0.43(4) 0.182(19) -0.10(2) 0.011(14) -0.09(2)
Cl3 0.233(12) 0.218(10) 0.164(8) 0.041(7) 0.048(7) 0.006(9)
O21 0.58(9) 1.01(14) 0.12(2) 0.15(4) 0.11(4) 0.34(9)
O22 0.34(4) 0.25(3) 0.53(6) 0.26(4) -0.13(4) -0.12(3)
O23 0.26(3) 0.18(2) 0.38(4) -0.03(2) 0.14(3) 0.03(2)
O24 0.23(3) 0.36(4) 0.55(7) 0.15(4) 0.14(4) -0.16(3)
C67 0.80(16) 0.23(5) 0.10(2) 0.06(3) -0.08(5) 0.02(6)
C68 0.34(7) 1.6(3) 1.1(3) -1.0(3) 0.35(11) -0.555
C69 0.17(4) 0.90(18) 0.22(5) -0.26(8) 0.04(4) -0.24(7)
C70 0.29(7) 0.32(7) 1.1(2) 0.46(12) -0.43(12) -0.21(6)
C71 0.31(7) 0.18(4) 0.37(6) -0.03(4) 0.23(6) -0.09(4)
C72 0.16(3) 0.12(3) 0.40(7) 0.11(3) 0.02(4) -0.01(2)

loop_
_atom_type_symbol
_atom_type_description
_atom_type_scat_dispersion_real
_atom_type_scat_dispersion_imag
_atom_type_scat_source
C C 0.0033 0.0016 'International Tables Vol C Tables 4.2.6.8 and 6.1.1.4'
H H 0.0000 0.0000 'International Tables Vol C Tables 4.2.6.8 and 6.1.1.4'
N N 0.0061 0.0033 'International Tables Vol C Tables 4.2.6.8 and 6.1.1.4'
O O 0.0106 0.0060 'International Tables Vol C Tables 4.2.6.8 and 6.1.1.4'
Cl Cl 0.1484 0.1585 'International Tables Vol C Tables 4.2.6.8 and 6.1.1.4'
Ni Ni 0.3393 1.1124 'International Tables Vol C Tables 4.2.6.8 and 6.1.1.4'
Dy Dy -0.1892 4.4098 'International Tables Vol C Tables 4.2.6.8 and 6.1.1.4'

loop_
_geom_angle_atom_site_label_1
_geom_angle_atom_site_label_2
_geom_angle_atom_site_label_3
_geom_angle
_geom_angle_site_symmetry_1
_geom_angle_site_symmetry_3
_geom_angle_publ_flag
O2 Dy1 O4 69.3(3) 2_778 . ?
O2 Dy1 O11 85.5(5) 2_778 . ?
O4 Dy1 O11 84.9(5) . . ?
O2 Dy1 O6 77.3(4) 2_778 . ?
O4 Dy1 O6 118.8(4) . . ?
O11 Dy1 O6 142.0(4) . . ?
O2 Dy1 O8 112.5(4) 2_778 2_777 ?
O4 Dy1 O8 78.1(3) . 2_777 ?
O11 Dy1 O8 148.2(4) . 2_777 ?
O6 Dy1 O8 69.5(3) . 2_777 ?
O2 Dy1 O12 146.8(4) 2_778 . ?
O4 Dy1 O12 143.4(4) . . ?
O11 Dy1 O12 91.7(6) . . ?
O6 Dy1 O12 85.1(5) . . ?
O8 Dy1 O12 86.5(5) 2_777 . ?
O2 Dy1 O9 137.0(3) 2_778 . ?
O4 Dy1 O9 71.2(3) . . ?
O11 Dy1 O9 74.5(4) . . ?
O6 Dy1 O9 138.7(3) . . ?
O8 Dy1 O9 74.6(3) 2_777 . ?
O12 Dy1 O9 72.8(4) . . ?
O2 Dy1 O10 74.6(4) 2_778 . ?
O4 Dy1 O10 137.9(3) . . ?
O11 Dy1 O10 71.2(4) . . ?
O6 Dy1 O10 71.7(4) . . ?
O8 Dy1 O10 137.3(3) 2_777 . ?
O12 Dy1 O10 73.3(4) . . ?
O9 Dy1 O10 130.2(4) . . ?
N2 Ni1 N6 176.4(5) . . ?
N2 Ni1 O1 77.6(4) . . ?
N6 Ni1 O1 102.6(4) . . ?
N2 Ni1 O3 107.0(4) . . ?
N6 Ni1 O3 76.6(5) . . ?
O1 Ni1 O3 93.4(3) . . ?
N2 Ni1 N1 78.2(4) . . ?
N6 Ni1 N1 101.7(4) . . ?
O1 Ni1 N1 155.7(4) . . ?
O3 Ni1 N1 91.5(4) . . ?
N2 Ni1 N5 97.0(4) . . ?
N6 Ni1 N5 79.5(5) . . ?
O1 Ni1 N5 88.3(4) . . ?
O3 Ni1 N5 155.8(4) . . ?
N1 Ni1 N5 96.9(4) . . ?
N10 Ni2 N14 173.4(5) . . ?
N10 Ni2 O7 104.9(4) . . ?
N14 Ni2 O7 76.5(4) . . ?
N10 Ni2 O5 75.0(4) . . ?
N14 Ni2 O5 111.5(4) . . ?
O7 Ni2 O5 94.1(3) . . ?
N10 Ni2 N13 101.2(4) . . ?
N14 Ni2 N13 77.8(4) . . ?
O7 Ni2 N13 153.9(4) . . ?
O5 Ni2 N13 91.1(3) . . ?
N10 Ni2 N9 78.6(5) . . ?
N14 Ni2 N9 95.0(5) . . ?
O7 Ni2 N9 89.4(4) . . ?
O5 Ni2 N9 153.4(4) . . ?
N13 Ni2 N9 97.3(4) . . ?
N1 C1 C2 121.9(14) . . ?
N1 C1 H1A 119.1 . . ?
C2 C1 H1A 119.1 . . ?
C3 C2 C1 118.6(13) . . ?
C3 C2 H2A 120.7 . . ?
C1 C2 H2A 120.7 . . ?
C2 C3 C4 119.6(13) . . ?
C2 C3 H3A 120.2 . . ?
C4 C3 H3A 120.2 . . ?
C5 C4 C3 118.9(13) . . ?
C5 C4 H4A 120.6 . . ?
C3 C4 H4A 120.6 . . ?
N1 C5 C4 120.2(11) . . ?
N1 C5 C6 116.7(10) . . ?
C4 C5 C6 123.1(11) . . ?
N2 C6 C5 115.3(10) . . ?
N2 C6 H6A 122.4 . . ?
C5 C6 H6A 122.4 . . ?
O1 C7 N3 128.1(11) . . ?
O1 C7 C8 117.3(10) . . ?
N3 C7 C8 114.5(10) . . ?
C9 C8 C12 117.7(12) . . ?
C9 C8 C7 122.8(11) . . ?
C12 C8 C7 119.4(12) . . ?
C8 C9 C10 121.0(13) . . ?
C8 C9 H9A 119.5 . . ?
C10 C9 H9A 119.5 . . ?
N4 C10 C9 117.9(14) . . ?
N4 C10 H10A 121.1 . . ?
C9 C10 H10A 121.1 . . ?
C12 C11 N4 120.4(13) . . ?
C12 C11 H11A 119.8 . . ?
N4 C11 H11A 119.8 . . ?
C11 C12 C8 121.5(14) . . ?
C11 C12 H12A 119.3 . . ?
C8 C12 H12A 119.3 . . ?
N5 C13 C14 120.5(13) . . ?
N5 C13 H13A 119.8 . . ?
C14 C13 H13A 119.8 . . ?
C15 C14 C13 117.5(14) . . ?
C15 C14 H14A 121.3 . . ?
C13 C14 H14A 121.3 . . ?
C14 C15 C16 120.9(15) . . ?
C14 C15 H15A 119.5 . . ?
C16 C15 H15A 119.5 . . ?
C15 C16 C17 118.0(14) . . ?
C15 C16 H16A 121.0 . . ?
C17 C16 H16A 121.0 . . ?
N5 C17 C16 119.1(13) . . ?
N5 C17 C18 118.7(13) . . ?
C16 C17 C18 122.2(13) . . ?
N6 C18 C17 117.0(12) . . ?
N6 C18 H18A 121.5 . . ?
C17 C18 H18A 121.5 . . ?
O3 C19 N7 126.0(12) . . ?
O3 C19 C20 119.2(12) . . ?
N7 C19 C20 114.8(10) . . ?
C24 C20 C21 115.5(13) . . ?
C24 C20 C19 122.2(11) . . ?
C21 C20 C19 122.2(13) . . ?
C22 C21 C20 121.5(16) . . ?
C22 C21 H21A 119.2 . . ?
C20 C21 H21A 119.2 . . ?
N8 C22 C21 120.3(14) . . ?
N8 C22 H22A 119.9 . . ?
C21 C22 H22A 119.9 . . ?
C24 C23 N8 121.9(14) . . ?
C24 C23 H23A 119.0 . . ?
N8 C23 H23A 119.0 . . ?
C23 C24 C20 121.2(12) . . ?
C23 C24 H24A 119.4 . . ?
C20 C24 H24A 119.4 . . ?
N9 C25 C26 118.4(16) . . ?
N9 C25 H25A 120.8 . . ?
C26 C25 H25A 120.8 . . ?
C27 C26 C25 119.6(16) . . ?
C27 C26 H26A 120.2 . . ?
C25 C26 H26A 120.2 . . ?
C28 C27 C26 119.4(18) . . ?
C28 C27 H27A 120.3 . . ?
C26 C27 H27A 120.3 . . ?
C27 C28 C29 120.9(19) . . ?
C27 C28 H28A 119.6 . . ?
C29 C28 H28A 119.6 . . ?
N9 C29 C28 119.1(15) . . ?
N9 C29 C30 118.7(14) . . ?
C28 C29 C30 121.9(16) . . ?
N10 C30 C29 115.3(14) . . ?
N10 C30 H30A 122.4 . . ?
C29 C30 H30A 122.4 . . ?
O5 C31 N11 125.5(11) . . ?
O5 C31 C32 122.2(13) . . ?
N11 C31 C32 112.3(12) . . ?
C36 C32 C33 116.7(14) . . ?
C36 C32 C31 124.5(16) . . ?
C33 C32 C31 118.7(13) . . ?
C32 C33 C34 118.6(15) . . ?
C32 C33 H33A 120.7 . . ?
C34 C33 H33A 120.7 . . ?
N12 C34 C33 123.2(17) . . ?
N12 C34 H34A 118.4 . . ?
C33 C34 H34A 118.4 . . ?
N12 C35 C36 124.4(17) . . ?
N12 C35 H35A 117.8 . . ?
C36 C35 H35A 117.8 . . ?
C32 C36 C35 119.4(19) . . ?
C32 C36 H36A 120.3 . . ?
C35 C36 H36A 120.3 . . ?
N13 C37 C38 121.4(16) . . ?
N13 C37 H37A 119.3 . . ?
C38 C37 H37A 119.3 . . ?
C39 C38 C37 120.0(15) . . ?
C39 C38 H38A 120.0 . . ?
C37 C38 H38A 120.0 . . ?
C38 C39 C40 119.6(14) . . ?
C38 C39 H39A 120.2 . . ?
C40 C39 H39A 120.2 . . ?
C39 C40 C41 118.5(14) . . ?
C39 C40 H40A 120.7 . . ?
C41 C40 H40A 120.7 . . ?
N13 C41 C40 119.9(12) . . ?
N13 C41 C42 116.9(11) . . ?
C40 C41 C42 123.2(13) . . ?
N14 C42 C41 114.4(12) . . ?
N14 C42 H42A 122.8 . . ?
C41 C42 H42A 122.8 . . ?
O7 C43 N15 128.0(11) . . ?
O7 C43 C44 118.4(11) . . ?
N15 C43 C44 113.6(11) . . ?
C45 C44 C48 117.3(11) . . ?
C45 C44 C43 123.2(12) . . ?
C48 C44 C43 119.4(11) . . ?
C44 C45 C46 121.0(14) . . ?
C44 C45 H45A 119.5 . . ?
C46 C45 H45A 119.5 . . ?
N16 C46 C45 120.7(13) . . ?
N16 C46 H46A 119.6 . . ?
C45 C46 H46A 119.6 . . ?
N16 C47 C48 119.5(13) . . ?
N16 C47 H47A 120.3 . . ?
C48 C47 H47A 120.3 . . ?
C47 C48 C44 120.4(13) . . ?
C47 C48 H48A 119.8 . . ?
C44 C48 H48A 119.8 . . ?
O9 C49 N20 122.8(17) . . ?
O9 C49 H49A 118.6 . . ?
N20 C49 H49A 118.6 . . ?
N20 C50 H50A 109.5 . . ?
N20 C50 H50B 109.5 . . ?
H50A C50 H50B 109.5 . . ?
N20 C50 H50C 109.5 . . ?
H50A C50 H50C 109.5 . . ?
H50B C50 H50C 109.5 . . ?
N20 C51 H51A 109.5 . . ?
N20 C51 H51B 109.5 . . ?
H51A C51 H51B 109.5 . . ?
N20 C51 H51C 109.5 . . ?
H51A C51 H51C 109.5 . . ?
H51B C51 H51C 109.5 . . ?
O10 C52 N18 126(2) . . ?
O10 C52 H52 116.8 . . ?
N18 C52 H52 116.8 . . ?
N18 C53 H53A 109.5 . . ?
N18 C53 H53B 109.5 . . ?
H53A C53 H53B 109.5 . . ?
N18 C53 H53C 109.5 . . ?
H53A C53 H53C 109.5 . . ?
H53B C53 H53C 109.5 . . ?
N18 C54 H54A 109.5 . . ?
N18 C54 H54B 109.5 . . ?
H54A C54 H54B 109.5 . . ?
N18 C54 H54C 109.5 . . ?
H54A C54 H54C 109.5 . . ?
H54B C54 H54C 109.5 . . ?
N17 C55 O11 150(4) . . ?
N17 C55 H55 105.1 . . ?
O11 C55 H55 105.1 . . ?
N17 C56 H56A 109.5 . . ?
N17 C56 H56B 109.5 . . ?
H56A C56 H56B 109.5 . . ?
N17 C56 H56C 109.5 . . ?
H56A C56 H56C 109.5 . . ?
H56B C56 H56C 109.5 . . ?
N17 C57 H57A 109.5 . . ?
N17 C57 H57B 109.5 . . ?
H57A C57 H57B 109.5 . . ?
N17 C57 H57C 109.5 . . ?
H57A C57 H57C 109.5 . . ?
H57B C57 H57C 109.5 . . ?
O12 C58 N19 139(4) . . ?
O12 C58 H58 110.4 . . ?
N19 C58 H58 110.4 . . ?
N19 C59 H59A 109.5 . . ?
N19 C59 H59B 109.5 . . ?
H59A C59 H59B 109.5 . . ?
N19 C59 H59C 109.5 . . ?
H59A C59 H59C 109.5 . . ?
H59B C59 H59C 109.5 . . ?
N19 C60 H60A 109.5 . . ?
N19 C60 H60B 109.5 . . ?
H60A C60 H60B 109.5 . . ?
N19 C60 H60C 109.5 . . ?
H60A C60 H60C 109.5 . . ?
H60B C60 H60C 109.5 . . ?
C1 N1 C5 120.8(11) . . ?
C1 N1 Ni1 129.0(9) . . ?
C5 N1 Ni1 110.2(7) . . ?
C6 N2 N3 122.2(10) . . ?
C6 N2 Ni1 119.5(8) . . ?
N3 N2 Ni1 118.2(7) . . ?
C7 N3 N2 107.5(9) . . ?
C10 N4 O2 118.9(13) . . ?
C10 N4 C11 121.0(12) . . ?
O2 N4 C11 119.7(12) . . ?
C13 N5 C17 123.9(14) . . ?
C13 N5 Ni1 128.2(10) . . ?
C17 N5 Ni1 107.8(9) . . ?
C18 N6 N7 124.3(10) . . ?
C18 N6 Ni1 116.8(10) . . ?
N7 N6 Ni1 118.9(9) . . ?
C19 N7 N6 108.5(10) . . ?
O4 N8 C22 119.1(12) . . ?
O4 N8 C23 121.5(13) . . ?
C22 N8 C23 119.4(12) . . ?
C25 N9 C29 122.4(14) . . ?
C25 N9 Ni2 127.9(12) . . ?
C29 N9 Ni2 109.7(9) . . ?
C30 N10 N11 122.4(13) . . ?
C30 N10 Ni2 117.6(10) . . ?
N11 N10 Ni2 119.9(10) . . ?
C31 N11 N10 108.1(11) . . ?
O6 N12 C35 118.5(15) . . ?
O6 N12 C34 123.9(16) . . ?
C35 N12 C34 117.6(13) . . ?
C37 N13 C41 120.6(12) . . ?
C37 N13 Ni2 128.2(10) . . ?
C41 N13 Ni2 111.1(8) . . ?
C42 N14 N15 123.3(11) . . ?
C42 N14 Ni2 119.3(8) . . ?
N15 N14 Ni2 116.7(8) . . ?
C43 N15 N14 108.6(10) . . ?
C46 N16 O8 122.1(11) . . ?
C46 N16 C47 121.1(11) . . ?
O8 N16 C47 116.8(11) . . ?
C55 N17 C56 141(4) . . ?
C55 N17 C57 110(4) . . ?
C56 N17 C57 110(4) . . ?
C52 N18 C53 120(2) . . ?
C52 N18 C54 122(2) . . ?
C53 N18 C54 118(2) . . ?
C58 N19 C59 116(4) . . ?
C58 N19 C60 133(3) . . ?
C59 N19 C60 109(4) . . ?
C49 N20 C50 122.1(17) . . ?
C49 N20 C51 121.8(17) . . ?
C50 N20 C51 115.8(16) . . ?
C7 O1 Ni1 108.2(7) . . ?
N4 O2 Dy1 129.7(9) . 2_778 ?
C19 O3 Ni1 110.1(8) . . ?
N8 O4 Dy1 131.8(7) . . ?
C31 O5 Ni2 111.4(8) . . ?
N12 O6 Dy1 131.4(7) . . ?
C43 O7 Ni2 109.6(8) . . ?
N16 O8 Dy1 129.4(7) . 2_777 ?
C49 O9 Dy1 127.7(9) . . ?
C52 O10 Dy1 127.6(11) . . ?
C55 O11 Dy1 146.5(16) . . ?
C58 O12 Dy1 153(2) . . ?
O15 Cl1 O14 108.8(8) . . ?
O15 Cl1 O16 113.0(9) . . ?
O14 Cl1 O16 110.8(10) . . ?
O15 Cl1 O13 109.4(9) . . ?
O14 Cl1 O13 109.9(10) . . ?
O16 Cl1 O13 105.0(9) . . ?
O18 Cl2 O20 112.6(10) . . ?
O18 Cl2 O17 114.3(11) . . ?
O20 Cl2 O17 110.4(11) . . ?
O18 Cl2 O19 107.0(11) . . ?
O20 Cl2 O19 105.9(13) . . ?
O17 Cl2 O19 106.0(12) . . ?
O24 Cl3 O22 115.4(14) . . ?
O24 Cl3 O21 108.0(13) . . ?
O22 Cl3 O21 110.0(15) . . ?
O24 Cl3 O23 108.9(14) . . ?
O22 Cl3 O23 109.9(14) . . ?
O21 Cl3 O23 104.1(14) . . ?
C68 C67 C72 120.0 . . ?
C68 C67 H67A 120.0 . . ?
C72 C67 H67A 120.0 . . ?
C67 C68 C69 120.0 . . ?
C67 C68 H68A 120.0 . . ?
C69 C68 H68A 120.0 . . ?
C68 C69 C70 120.0 . . ?
C68 C69 H69A 120.0 . . ?
C70 C69 H69A 120.0 . . ?
C69 C70 C71 120.0 . . ?
C69 C70 H70A 120.0 . . ?
C71 C70 H70A 120.0 . . ?
C72 C71 C70 120.0 . . ?
C72 C71 H71A 120.0 . . ?
C70 C71 H71A 120.0 . . ?
C71 C72 C67 120.0 . . ?
C71 C72 H72A 120.0 . . ?
C67 C72 H72A 120.0 . . ?
C62 C61 C66 120.00(5) . . ?
C62 C61 H61A 120.0 . . ?
C66 C61 H61A 120.0 . . ?
C63 C62 C61 120.0 . . ?
C63 C62 H62A 120.0 . . ?
C61 C62 H62A 120.0 . . ?
C62 C63 C64 120.0 . . ?
C62 C63 H63A 120.0 . . ?
C64 C63 H63A 120.0 . . ?
C65 C64 C63 120.00(6) . . ?
C65 C64 H64A 120.0 . . ?
C63 C64 H64A 120.0 . . ?
C64 C65 C66 120.0 . . ?
C64 C65 H65A 120.0 . . ?
C66 C65 H65A 120.0 . . ?
C65 C66 C61 120.0 . . ?
C65 C66 H66A 120.0 . . ?
C61 C66 H66A 120.0 . . ?
C77 C76 H76A 109.5 . . ?
C77 C76 H76B 109.5 . . ?
H76A C76 H76B 109.5 . . ?
C77 C76 H76C 109.5 . . ?
H76A C76 H76C 109.5 . . ?
H76B C76 H76C 109.5 . . ?
N21 C75 H75A 109.5 . . ?
N21 C75 H75B 109.5 . . ?
H75A C75 H75B 109.5 . . ?
N21 C75 H75C 109.5 . . ?
H75A C75 H75C 109.5 . . ?
H75B C75 H75C 109.5 . . ?
N23 C80 C79 174(4) . . ?
C80 C79 H79A 109.5 . . ?
C80 C79 H79B 109.5 . . ?
H79A C79 H79B 109.5 . . ?
C80 C79 H79C 109.5 . . ?
H79A C79 H79C 109.5 . . ?
H79B C79 H79C 109.5 . . ?
N21 C74 H74A 109.5 . . ?
N21 C74 H74B 109.5 . . ?
H74A C74 H74B 109.5 . . ?
N21 C74 H74C 109.5 . . ?
H74A C74 H74C 109.5 . . ?
H74B C74 H74C 109.5 . . ?
C74 N21 C73 122(3) . . ?
C74 N21 C75 113(3) . . ?
C73 N21 C75 125(3) . . ?
C84 C83 H83A 109.5 . . ?
C84 C83 H83B 109.5 . . ?
H83A C83 H83B 109.5 . . ?
C84 C83 H83C 109.5 . . ?
H83A C83 H83C 109.5 . . ?
H83B C83 H83C 109.5 . . ?
N25 C84 C83 129(4) . . ?
O25 C73 N21 116(3) . . ?
O25 C73 H73 121.9 . . ?
N21 C73 H73 121.9 . . ?
C81 C82 N24 149(5) . . ?
C82 C81 H81A 109.5 . . ?
C82 C81 H81B 109.5 . . ?
H81A C81 H81B 109.5 . . ?
C82 C81 H81C 109.5 . . ?
H81A C81 H81C 109.5 . . ?
H81B C81 H81C 109.5 . . ?
C76 C77 N22 168(3) . . ?

loop_
_geom_bond_atom_site_label_1
_geom_bond_atom_site_label_2
_geom_bond_distance
_geom_bond_site_symmetry_2
_geom_bond_publ_flag
Dy1 O2 2.328(10) 2_778 ?
Dy1 O4 2.330(10) . ?
Dy1 O11 2.336(11) . ?
Dy1 O6 2.339(9) . ?
Dy1 O8 2.345(8) 2_777 ?
Dy1 O12 2.358(14) . ?
Dy1 O9 2.425(8) . ?
Dy1 O10 2.450(10) . ?
Ni1 N2 1.976(10) . ?
Ni1 N6 2.002(10) . ?
Ni1 O1 2.088(8) . ?
Ni1 O3 2.095(9) . ?
Ni1 N1 2.128(10) . ?
Ni1 N5 2.189(14) . ?
Ni2 N10 1.983(12) . ?
Ni2 N14 1.999(11) . ?
Ni2 O7 2.073(8) . ?
Ni2 O5 2.107(8) . ?
Ni2 N13 2.120(10) . ?
Ni2 N9 2.149(12) . ?
C1 N1 1.305(16) . ?
C1 C2 1.40(2) . ?
C1 H1A 0.9300 . ?
C2 C3 1.37(2) . ?
C2 H2A 0.9300 . ?
C3 C4 1.394(19) . ?
C3 H3A 0.9300 . ?
C4 C5 1.389(16) . ?
C4 H4A 0.9300 . ?
C5 N1 1.366(15) . ?
C5 C6 1.425(17) . ?
C6 N2 1.285(14) . ?
C6 H6A 0.9300 . ?
C7 O1 1.265(14) . ?
C7 N3 1.329(15) . ?
C7 C8 1.530(16) . ?
C8 C9 1.301(19) . ?
C8 C12 1.365(18) . ?
C9 C10 1.428(19) . ?
C9 H9A 0.9300 . ?
C10 N4 1.293(18) . ?
C10 H10A 0.9300 . ?
C11 C12 1.32(2) . ?
C11 N4 1.333(19) . ?
C11 H11A 0.9300 . ?
C12 H12A 0.9300 . ?
C13 N5 1.260(16) . ?
C13 C14 1.40(2) . ?
C13 H13A 0.9300 . ?
C14 C15 1.37(2) . ?
C14 H14A 0.9300 . ?
C15 C16 1.37(2) . ?
C15 H15A 0.9300 . ?
C16 C17 1.37(2) . ?
C16 H16A 0.9300 . ?
C17 N5 1.342(16) . ?
C17 C18 1.452(18) . ?
C18 N6 1.289(18) . ?
C18 H18A 0.9300 . ?
C19 O3 1.269(13) . ?
C19 N7 1.348(17) . ?
C19 C20 1.490(18) . ?
C20 C24 1.39(2) . ?
C20 C21 1.382(18) . ?
C21 C22 1.35(2) . ?
C21 H21A 0.9300 . ?
C22 N8 1.33(2) . ?
C22 H22A 0.9300 . ?
C23 C24 1.313(18) . ?
C23 N8 1.338(16) . ?
C23 H23A 0.9300 . ?
C24 H24A 0.9300 . ?
C25 N9 1.296(17) . ?
C25 C26 1.45(2) . ?
C25 H25A 0.9300 . ?
C26 C27 1.34(3) . ?
C26 H26A 0.9300 . ?
C27 C28 1.34(2) . ?
C27 H27A 0.9300 . ?
C28 C29 1.39(2) . ?
C28 H28A 0.9300 . ?
C29 N9 1.341(19) . ?
C29 C30 1.41(2) . ?
C30 N10 1.33(2) . ?
C30 H30A 0.9300 . ?
C31 O5 1.241(14) . ?
C31 N11 1.328(17) . ?
C31 C32 1.464(18) . ?
C32 C36 1.37(2) . ?
C32 C33 1.41(2) . ?
C33 C34 1.407(19) . ?
C33 H33A 0.9300 . ?
C34 N12 1.320(19) . ?
C34 H34A 0.9300 . ?
C35 N12 1.29(2) . ?
C35 C36 1.40(2) . ?
C35 H35A 0.9300 . ?
C36 H36A 0.9300 . ?
C37 N13 1.318(16) . ?
C37 C38 1.37(2) . ?
C37 H37A 0.9300 . ?
C38 C39 1.34(2) . ?
C38 H38A 0.9300 . ?
C39 C40 1.372(19) . ?
C39 H39A 0.9300 . ?
C40 C41 1.409(18) . ?
C40 H40A 0.9300 . ?
C41 N13 1.328(16) . ?
C41 C42 1.465(17) . ?
C42 N14 1.262(15) . ?
C42 H42A 0.9300 . ?
C43 O7 1.256(14) . ?
C43 N15 1.284(16) . ?
C43 C44 1.499(16) . ?
C44 C45 1.348(18) . ?
C44 C48 1.396(19) . ?
C45 C46 1.390(18) . ?
C45 H45A 0.9300 . ?
C46 N16 1.316(18) . ?
C46 H46A 0.9300 . ?
C47 N16 1.339(17) . ?
C47 C48 1.391(18) . ?
C47 H47A 0.9300 . ?
C48 H48A 0.9300 . ?
C49 O9 1.246(17) . ?
C49 N20 1.300(19) . ?
C49 H49A 0.9300 . ?
C50 N20 1.42(2) . ?
C50 H50A 0.9600 . ?
C50 H50B 0.9600 . ?
C50 H50C 0.9600 . ?
C51 N20 1.45(3) . ?
C51 H51A 0.9600 . ?
C51 H51B 0.9600 . ?
C51 H51C 0.9600 . ?
C52 O10 1.20(2) . ?
C52 N18 1.28(2) . ?
C52 H52 0.9300 . ?
C53 N18 1.42(3) . ?
C53 H53A 0.9600 . ?
C53 H53B 0.9600 . ?
C53 H53C 0.9600 . ?
C54 N18 1.50(3) . ?
C54 H54A 0.9600 . ?
C54 H54B 0.9600 . ?
C54 H54C 0.9600 . ?
C55 N17 1.11(4) . ?
C55 O11 1.13(3) . ?
C55 H55 0.9300 . ?
C56 N17 1.39(3) . ?
C56 H56A 0.9600 . ?
C56 H56B 0.9600 . ?
C56 H56C 0.9600 . ?
C57 N17 1.53(5) . ?
C57 H57A 0.9600 . ?
C57 H57B 0.9600 . ?
C57 H57C 0.9600 . ?
C58 O12 0.96(3) . ?
C58 N19 1.27(3) . ?
C58 H58 0.9300 . ?
C59 N19 1.51(6) . ?
C59 H59A 0.9600 . ?
C59 H59B 0.9600 . ?
C59 H59C 0.9600 . ?
C60 N19 1.59(5) . ?
C60 H60A 0.9600 . ?
C60 H60B 0.9600 . ?
C60 H60C 0.9600 . ?
N2 N3 1.384(13) . ?
N4 O2 1.328(13) . ?
N6 N7 1.362(15) . ?
N8 O4 1.317(14) . ?
N10 N11 1.368(15) . ?
N12 O6 1.288(14) . ?
N14 N15 1.392(13) . ?
N16 O8 1.323(13) . ?
O2 Dy1 2.328(10) 2_778 ?
O8 Dy1 2.345(8) 2_777 ?
Cl1 O15 1.388(11) . ?
Cl1 O14 1.414(12) . ?
Cl1 O16 1.414(11) . ?
Cl1 O13 1.431(12) . ?
Cl2 O18 1.386(11) . ?
Cl2 O20 1.398(13) . ?
Cl2 O17 1.400(14) . ?
Cl2 O19 1.454(15) . ?
Cl3 O24 1.382(16) . ?
Cl3 O22 1.385(15) . ?
Cl3 O21 1.440(17) . ?
Cl3 O23 1.453(15) . ?
C67 C68 1.3900 . ?
C67 C72 1.3900 . ?
C67 H67A 0.9300 . ?
C68 C69 1.3900 . ?
C68 H68A 0.9300 . ?
C69 C70 1.3900 . ?
C69 H69A 0.9300 . ?
C70 C71 1.3900 . ?
C70 H70A 0.9300 . ?
C71 C72 1.3900 . ?
C71 H71A 0.9300 . ?
C72 H72A 0.9300 . ?
C61 C62 1.3900 . ?
C61 C66 1.3900 . ?
C61 H61A 0.9300 . ?
C62 C63 1.3900 . ?
C62 H62A 0.9300 . ?
C63 C64 1.3900 . ?
C63 H63A 0.9300 . ?
C64 C65 1.3900 . ?
C64 H64A 0.9300 . ?
C65 C66 1.3900 . ?
C65 H65A 0.9300 . ?
C66 H66A 0.9300 . ?
N22 C77 1.38(3) . ?
C76 C77 1.15(3) . ?
C76 H76A 0.9600 . ?
C76 H76B 0.9600 . ?
C76 H76C 0.9600 . ?
C75 N21 1.62(5) . ?
C75 H75A 0.9600 . ?
C75 H75B 0.9600 . ?
C75 H75C 0.9600 . ?
C80 N23 1.23(4) . ?
C80 C79 1.51(4) . ?
C79 H79A 0.9600 . ?
C79 H79B 0.9600 . ?
C79 H79C 0.9600 . ?
C74 N21 1.42(3) . ?
C74 H74A 0.9600 . ?
C74 H74B 0.9600 . ?
C74 H74C 0.9600 . ?
N21 C73 1.47(4) . ?
C83 C84 1.56(4) . ?
C83 H83A 0.9600 . ?
C83 H83B 0.9600 . ?
C83 H83C 0.9600 . ?
O25 C73 1.36(4) . ?
C84 N25 1.37(5) . ?
C73 H73 0.9300 . ?
N24 C82 1.60(6) . ?
C82 C81 1.17(5) . ?
C81 H81A 0.9600 . ?
C81 H81B 0.9600 . ?
C81 H81C 0.9600 . ?
